data_7033286
loop_
_publ_author_name
'Gneu\&s, Timo'
'Leitl, Markus J.'
'Finger, Lars H.'
'Rau, Nicholas'
'Yersin, Hartmut'
'Sundermeyer, J\"org'

_publ_section_title
;
 A new class of luminescent Cu(i) complexes with tripodal ligands - TADF
 emitters for the yellow to red color range.
;
_journal_issue 18
_journal_name_full 'Dalton transactions (Cambridge, England : 2003)'
_journal_page_first 8506
_journal_page_last 8520
_journal_paper_doi 10.1039/c4dt02631d
_journal_volume 44
_journal_year 2015
_chemical_formula_moiety 'C15 H12 Cl Cu N3 O P, 0.5(C2 H3 N)'
_chemical_formula_sum 'C16 H13.5 Cl Cu N3.5 O P'
_chemical_formula_weight 400.76
_chemical_name_common 'C1; CuCltpypo'
_chemical_name_systematic 'Chloro tris(2-pyridyl)phosphineoxide copper(I)'
_space_group_crystal_system orthorhombic
_space_group_IT_number 61
_space_group_name_Hall '-P 2ac 2ab'
_space_group_name_H-M_alt 'P b c a'
_symmetry_space_group_name_Hall '-P 2ac 2ab'
_symmetry_space_group_name_H-M 'P b c a'
_atom_sites_solution_hydrogens geom
_atom_sites_solution_primary direct
_atom_sites_solution_secondary difmap
_audit_creation_method SHELXL-2014
_cell_angle_alpha 90
_cell_angle_beta 90
_cell_angle_gamma 90
_cell_formula_units_Z 16
_cell_length_a 8.4558(6)
_cell_length_b 27.6843(13)
_cell_length_c 28.3435(16)
_cell_measurement_reflns_used 7307
_cell_measurement_temperature 100(2)
_cell_measurement_theta_max 27.11
_cell_measurement_theta_min 2.61
_cell_volume 6635.0(7)
_computing_cell_refinement
;
Bruker: APEX2 v2013.10-0, Bruker AXS Inc., 
Madison, Wisconsin, USA, 2012.
;
_computing_data_collection
;
Bruker: Bruker Instrument Service v3.0.26, Bruker AXS Inc., 
Madison, Wisconsin, USA, 2012.
;
_computing_data_reduction
;
Bruker: SAINT V8.27B, Bruker AXS Inc., 
Madison, Wisconsin, USA, 2012.
;
_computing_molecular_graphics
;
K. Brandenburg, H. Putz: 
Diamond - Crystal and Molecular Structure Visualization v3.2i, 
Crystal Impact GbR, Bonn, Germany, 2012
;
_computing_publication_material
;
WinGX publication routines (L. Farrugia, 
J. Appl. Crystallogr. 1999, 32, 837-838.)
;
_computing_structure_refinement
;
SHELXL-2014 (G. Sheldrick, Acta Cryst. A 2008, 64, 112-122)
;
_computing_structure_solution
;
SIR97 (A. Altomare, M. C. Burla, M. Camalli, G. Cascarano, C. Giacovazzo, 
A. Guagliardi, A. G. G. Moliterni, G. Polidori, R. Spagna, 
J. Appl. Crystallogr. 1999, 32, 115-119.)
;
_diffrn_ambient_temperature 100(2)
_diffrn_detector_area_resol_mean 10.4167
_diffrn_measured_fraction_theta_full 0.998
_diffrn_measured_fraction_theta_max 0.998
_diffrn_measurement_device_type 'D8 Quest (Bruker AXS Inc.)'
_diffrn_measurement_method 'rotation method'
_diffrn_radiation_type MoK\a
_diffrn_radiation_wavelength 0.71069
_diffrn_reflns_av_R_equivalents 0.0891
_diffrn_reflns_av_unetI/netI 0.0829
_diffrn_reflns_Laue_measured_fraction_full 0.998
_diffrn_reflns_Laue_measured_fraction_max 0.998
_diffrn_reflns_limit_h_max 9
_diffrn_reflns_limit_h_min -10
_diffrn_reflns_limit_k_max 35
_diffrn_reflns_limit_k_min -33
_diffrn_reflns_limit_l_max 36
_diffrn_reflns_limit_l_min -32
_diffrn_reflns_number 25305
_diffrn_reflns_point_group_measured_fraction_full 0.998
_diffrn_reflns_point_group_measured_fraction_max 0.998
_diffrn_reflns_theta_full 25.000
_diffrn_reflns_theta_max 27.109
_diffrn_reflns_theta_min 2.610
_diffrn_source 'I\mS Microfocus Source'
_exptl_absorpt_coefficient_mu 1.582
_exptl_absorpt_correction_T_max 0.7455
_exptl_absorpt_correction_T_min 0.414
_exptl_absorpt_correction_type multi-scan
_exptl_absorpt_process_details
;
Bruker: SADABS v2012/1, Bruker AXS Inc., 
Madison, Wisconsin, USA, 2012.
;
_exptl_crystal_colour red
_exptl_crystal_density_diffrn 1.605
_exptl_crystal_density_method 'not measured'
_exptl_crystal_description needle
_exptl_crystal_F_000 3248
_exptl_crystal_recrystallization_method 'Re-crystallisation from solvent: acetonitrile'
_exptl_crystal_size_max 0.660
_exptl_crystal_size_mid 0.260
_exptl_crystal_size_min 0.190
_refine_diff_density_max 1.752
_refine_diff_density_min -1.633
_refine_diff_density_rms 0.198
_refine_ls_extinction_method none
_refine_ls_goodness_of_fit_ref 1.037
_refine_ls_hydrogen_treatment constr
_refine_ls_matrix_type full
_refine_ls_number_parameters 425
_refine_ls_number_reflns 7307
_refine_ls_number_restraints 0
_refine_ls_restrained_S_all 1.037
_refine_ls_R_factor_all 0.0911
_refine_ls_R_factor_gt 0.0658
_refine_ls_shift/su_max 0.001
_refine_ls_shift/su_mean 0.000
_refine_ls_structure_factor_coef Fsqd
_refine_ls_weighting_details 'w=1/[\s^2^(Fo^2^)+(0.1012P)^2^] where P=(Fo^2^+2Fc^2^)/3'
_refine_ls_weighting_scheme calc
_refine_ls_wR_factor_gt 0.1534
_refine_ls_wR_factor_ref 0.1677
_reflns_Friedel_coverage 0.000
_reflns_number_gt 5432
_reflns_number_total 7307
_reflns_threshold_expression 'I > 2\s(I)'
_cod_data_source_file c4dt02631d2.cif
_cod_data_source_block tgn355
_cod_depositor_comments 'Adding full bibliography for 7033286--7033295.cif.'
_cod_original_formula_sum 'C16 H13.50 Cl Cu N3.50 O P'
_cod_database_code 7033286
_audit_contact_author 'Joerg Sundermeyer'
_shelx_space_group_comment
; 
The symmetry employed for this shelxl refinement is uniquely defined 
by the following loop, which should always be used as a source of 
symmetry information in preference to the above space-group names. 
They are only intended as comments. 
;
_shelx_estimated_absorpt_t_min 0.422
_shelx_estimated_absorpt_t_max 0.753
_shelxl_version_number 2014-3

loop_
_space_group_symop_operation_xyz
'x, y, z'
'-x+1/2, -y, z+1/2'
'x+1/2, -y+1/2, -z'
'-x, y+1/2, -z+1/2'
'-x, -y, -z'
'x-1/2, y, -z-1/2'
'-x-1/2, y-1/2, z'
'x, -y-1/2, z-1/2'

loop_
_atom_site_label
_atom_site_type_symbol
_atom_site_fract_x
_atom_site_fract_y
_atom_site_fract_z
_atom_site_U_iso_or_equiv
_atom_site_adp_type
_atom_site_occupancy
_atom_site_site_symmetry_order
_atom_site_calc_flag
_atom_site_refinement_flags_posn
_atom_site_refinement_flags_adp
Cu2 Cu 0.68957(6) 0.02614(2) 0.61155(2) 0.01271(16) Uani 1 1 d . .
Cu1 Cu 0.57489(6) 0.28279(2) 0.63830(2) 0.01158(15) Uani 1 1 d . .
Cl1 Cl 0.47002(13) 0.28457(4) 0.70977(4) 0.0206(3) Uani 1 1 d . .
P2 P 0.51635(13) 0.03752(4) 0.70693(4) 0.0104(2) Uani 1 1 d . .
Cl2 Cl 0.77449(13) 0.01641(4) 0.53800(4) 0.0186(2) Uani 1 1 d . .
P1 P 0.74697(13) 0.26092(4) 0.54373(4) 0.0097(2) Uani 1 1 d . .
O1 O 0.8278(3) 0.25103(11) 0.49808(10) 0.0155(7) Uani 1 1 d . .
O2 O 0.4353(3) 0.04368(11) 0.75297(10) 0.0167(7) Uani 1 1 d . .
N6 N 0.7252(4) -0.02342(12) 0.66463(12) 0.0124(7) Uani 1 1 d . .
N1 N 0.5370(4) 0.21861(12) 0.60279(12) 0.0118(7) Uani 1 1 d . .
N4 N 0.4450(4) 0.02423(12) 0.61453(12) 0.0105(7) Uani 1 1 d . .
C5 C 0.4400(5) 0.18355(16) 0.61715(15) 0.0150(9) Uani 1 1 d . .
H5 H 0.3790 0.1885 0.6449 0.018 Uiso 1 1 calc R U
C6 C 0.8831(5) 0.27216(14) 0.59221(14) 0.0090(8) Uani 1 1 d . .
N2 N 0.8166(4) 0.28265(12) 0.63438(12) 0.0107(7) Uani 1 1 d . .
C29 C 0.8145(5) -0.09828(16) 0.69721(17) 0.0202(10) Uani 1 1 d . .
H29 H 0.8762 -0.1268 0.6940 0.024 Uiso 1 1 calc R U
N5 N 0.7280(4) 0.08640(12) 0.65236(12) 0.0128(7) Uani 1 1 d . .
C26 C 0.6390(5) -0.01642(14) 0.70397(14) 0.0107(8) Uani 1 1 d . .
C19 C 0.1821(5) 0.01983(14) 0.58275(15) 0.0140(9) Uani 1 1 d . .
H19 H 0.1158 0.0150 0.5561 0.017 Uiso 1 1 calc R U
C2 C 0.6170(5) 0.16876(15) 0.53807(15) 0.0144(9) Uani 1 1 d . .
H2 H 0.6807 0.1647 0.5108 0.017 Uiso 1 1 calc R U
C3 C 0.5176(5) 0.13186(15) 0.55356(16) 0.0168(9) Uani 1 1 d . .
H3 H 0.5134 0.1018 0.5374 0.020 Uiso 1 1 calc R U
C20 C 0.3459(5) 0.01809(14) 0.57815(15) 0.0119(8) Uani 1 1 d . .
H20 H 0.3894 0.0123 0.5478 0.014 Uiso 1 1 calc R U
C17 C 0.2173(5) 0.03467(14) 0.66521(15) 0.0139(9) Uani 1 1 d . .
H17 H 0.1756 0.0405 0.6958 0.017 Uiso 1 1 calc R U
C9 C 1.0773(5) 0.28810(15) 0.66711(16) 0.0165(9) Uani 1 1 d . .
H14 H 1.1421 0.2938 0.6939 0.020 Uiso 1 1 calc R U
N3 N 0.5391(4) 0.32611(12) 0.58076(12) 0.0125(7) Uani 1 1 d . .
C8 C 1.1450(5) 0.27710(15) 0.62381(16) 0.0156(9) Uani 1 1 d . .
H13 H 1.2567 0.2754 0.6204 0.019 Uiso 1 1 calc R U
C1 C 0.6207(5) 0.21123(14) 0.56330(14) 0.0099(8) Uani 1 1 d . .
C11 C 0.6207(5) 0.31445(14) 0.54168(14) 0.0095(8) Uani 1 1 d . .
C12 C 0.6135(5) 0.34118(15) 0.50039(15) 0.0154(9) Uani 1 1 d . .
H7 H 0.6711 0.3315 0.4732 0.018 Uiso 1 1 calc R U
C14 C 0.4338(6) 0.39461(15) 0.53947(17) 0.0197(10) Uani 1 1 d . .
H9 H 0.3669 0.4222 0.5396 0.024 Uiso 1 1 calc R U
C30 C 0.8126(5) -0.06411(16) 0.66187(16) 0.0174(9) Uani 1 1 d . .
H30 H 0.8752 -0.0694 0.6345 0.021 Uiso 1 1 calc R U
C4 C 0.4246(5) 0.14020(16) 0.59326(16) 0.0171(9) Uani 1 1 d . .
H4 H 0.3516 0.1165 0.6038 0.021 Uiso 1 1 calc R U
C22 C 0.6491(6) 0.12778(16) 0.72306(16) 0.0184(9) Uani 1 1 d . .
H22 H 0.5876 0.1280 0.7511 0.022 Uiso 1 1 calc R U
C27 C 0.6376(5) -0.04899(15) 0.74113(15) 0.0151(9) Uani 1 1 d . .
H27 H 0.5769 -0.0425 0.7686 0.018 Uiso 1 1 calc R U
C21 C 0.6433(5) 0.08897(14) 0.69258(14) 0.0115(8) Uani 1 1 d . .
N7 N 0.3572(6) -0.08880(16) 0.64601(16) 0.0311(10) Uani 1 1 d . .
C10 C 0.9140(5) 0.29076(14) 0.67083(15) 0.0133(9) Uani 1 1 d . .
H15 H 0.8692 0.2987 0.7006 0.016 Uiso 1 1 calc R U
C7 C 1.0451(5) 0.26851(14) 0.58523(15) 0.0134(9) Uani 1 1 d . .
H12 H 1.0871 0.2604 0.5552 0.016 Uiso 1 1 calc R U
C24 C 0.8382(6) 0.16359(15) 0.67142(17) 0.0212(10) Uani 1 1 d . .
H24 H 0.9096 0.1888 0.6636 0.025 Uiso 1 1 calc R U
C16 C 0.3805(5) 0.03187(13) 0.65768(14) 0.0092(8) Uani 1 1 d . .
C25 C 0.8238(5) 0.12342(16) 0.64258(16) 0.0178(9) Uani 1 1 d . .
H25 H 0.8851 0.1221 0.6145 0.021 Uiso 1 1 calc R U
C15 C 0.4481(5) 0.36516(15) 0.57926(16) 0.0159(9) Uani 1 1 d . .
H10 H 0.3897 0.3735 0.6067 0.019 Uiso 1 1 calc R U
C13 C 0.5212(6) 0.38205(16) 0.49959(16) 0.0218(10) Uani 1 1 d . .
H8 H 0.5170 0.4016 0.4721 0.026 Uiso 1 1 calc R U
C28 C 0.7246(6) -0.09059(16) 0.73780(16) 0.0207(10) Uani 1 1 d . .
H28 H 0.7238 -0.1137 0.7626 0.025 Uiso 1 1 calc R U
C23 C 0.7464(6) 0.16628(16) 0.71192(17) 0.0236(11) Uani 1 1 d . .
H23 H 0.7503 0.1940 0.7316 0.028 Uiso 1 1 calc R U
C31 C 0.5516(7) -0.0977(2) 0.5757(2) 0.0422(15) Uani 1 1 d . .
H31A H 0.6349 -0.1209 0.5838 0.063 Uiso 1 1 calc R U
H31B H 0.5993 -0.0663 0.5685 0.063 Uiso 1 1 calc R U
H31C H 0.4934 -0.1094 0.5480 0.063 Uiso 1 1 calc R U
C18 C 0.1178(5) 0.02865(15) 0.62647(16) 0.0156(9) Uani 1 1 d . .
H18 H 0.0064 0.0306 0.6302 0.019 Uiso 1 1 calc R U
C32 C 0.4421(6) -0.09254(17) 0.61579(18) 0.0238(11) Uani 1 1 d . .

loop_
_atom_site_aniso_label
_atom_site_aniso_U_11
_atom_site_aniso_U_22
_atom_site_aniso_U_33
_atom_site_aniso_U_23
_atom_site_aniso_U_13
_atom_site_aniso_U_12
Cu2 0.0121(3) 0.0185(3) 0.0075(3) -0.00045(19) 0.0010(2) -0.0005(2)
Cu1 0.0120(3) 0.0159(3) 0.0068(2) -0.00174(19) 0.0016(2) 0.0000(2)
Cl1 0.0164(6) 0.0379(7) 0.0075(5) -0.0033(4) 0.0031(4) -0.0025(5)
P2 0.0133(6) 0.0123(5) 0.0055(5) -0.0002(4) 0.0004(4) 0.0005(4)
Cl2 0.0176(6) 0.0298(6) 0.0084(5) -0.0018(4) 0.0039(4) -0.0052(4)
P1 0.0121(5) 0.0120(5) 0.0050(5) 0.0000(4) 0.0002(4) -0.0003(4)
O1 0.0189(17) 0.0215(16) 0.0061(14) -0.0019(12) 0.0063(12) 0.0007(13)
O2 0.0192(17) 0.0238(16) 0.0070(14) -0.0012(12) 0.0015(13) 0.0034(13)
N6 0.0119(18) 0.0157(17) 0.0095(17) -0.0026(13) -0.0003(14) 0.0012(14)
N1 0.0104(18) 0.0152(17) 0.0096(17) -0.0004(13) 0.0009(14) 0.0009(14)
N4 0.0131(18) 0.0085(16) 0.0098(17) 0.0006(13) -0.0004(14) -0.0002(13)
C5 0.014(2) 0.017(2) 0.014(2) 0.0030(17) 0.0009(17) 0.0016(18)
C6 0.010(2) 0.0106(18) 0.0060(18) 0.0001(14) -0.0007(16) -0.0003(15)
N2 0.0110(18) 0.0133(17) 0.0076(16) -0.0007(13) 0.0000(14) -0.0004(14)
C29 0.023(3) 0.010(2) 0.028(3) -0.0023(18) -0.007(2) 0.0051(18)
N5 0.0109(18) 0.0129(17) 0.0146(18) 0.0016(14) -0.0002(14) 0.0007(14)
C26 0.012(2) 0.0115(19) 0.0084(19) -0.0006(15) -0.0033(17) -0.0021(16)
C19 0.015(2) 0.012(2) 0.015(2) 0.0006(16) -0.0073(17) 0.0000(17)
C2 0.017(2) 0.017(2) 0.0091(19) 0.0000(16) -0.0009(17) 0.0041(18)
C3 0.020(2) 0.0116(19) 0.019(2) -0.0012(17) -0.0078(19) 0.0006(18)
C20 0.015(2) 0.0107(19) 0.0103(19) -0.0005(15) -0.0024(17) -0.0032(16)
C17 0.016(2) 0.014(2) 0.012(2) -0.0009(16) 0.0024(17) 0.0018(17)
C9 0.017(2) 0.017(2) 0.016(2) -0.0009(17) -0.0039(18) -0.0011(18)
N3 0.0160(19) 0.0140(17) 0.0074(16) -0.0028(13) -0.0009(14) 0.0012(14)
C8 0.015(2) 0.012(2) 0.020(2) 0.0026(17) 0.0008(19) 0.0014(17)
C1 0.011(2) 0.0080(18) 0.0109(19) -0.0002(15) -0.0029(16) 0.0016(15)
C11 0.008(2) 0.0110(19) 0.0095(19) -0.0012(15) -0.0023(16) -0.0032(16)
C12 0.017(2) 0.016(2) 0.013(2) 0.0022(17) -0.0021(18) -0.0039(18)
C14 0.023(3) 0.011(2) 0.025(2) -0.0006(18) -0.009(2) 0.0034(18)
C30 0.014(2) 0.019(2) 0.019(2) -0.0042(18) -0.0025(18) 0.0026(18)
C4 0.017(2) 0.017(2) 0.018(2) 0.0081(17) -0.0028(18) -0.0009(18)
C22 0.024(3) 0.018(2) 0.013(2) -0.0014(17) -0.0028(19) 0.0050(19)
C27 0.018(2) 0.016(2) 0.011(2) 0.0002(16) -0.0012(18) -0.0058(18)
C21 0.010(2) 0.0103(19) 0.014(2) 0.0002(15) -0.0031(17) 0.0032(16)
N7 0.036(3) 0.028(2) 0.029(2) 0.0026(19) -0.002(2) -0.011(2)
C10 0.017(2) 0.0121(19) 0.0104(19) -0.0018(16) -0.0007(17) 0.0006(17)
C7 0.017(2) 0.0099(19) 0.014(2) -0.0016(16) 0.0006(18) -0.0003(17)
C24 0.025(3) 0.0095(19) 0.029(3) 0.0049(18) -0.009(2) -0.0016(18)
C16 0.011(2) 0.0064(18) 0.0106(19) 0.0013(14) -0.0017(16) 0.0001(15)
C25 0.015(2) 0.020(2) 0.018(2) 0.0068(18) -0.0036(18) 0.0003(18)
C15 0.016(2) 0.016(2) 0.016(2) -0.0046(17) -0.0039(18) -0.0002(17)
C13 0.029(3) 0.020(2) 0.017(2) 0.0069(18) -0.006(2) -0.005(2)
C28 0.030(3) 0.013(2) 0.019(2) 0.0040(18) -0.011(2) -0.0039(19)
C23 0.032(3) 0.011(2) 0.028(3) -0.0028(18) -0.011(2) 0.0019(19)
C31 0.060(4) 0.029(3) 0.037(3) -0.014(3) 0.015(3) -0.015(3)
C18 0.008(2) 0.015(2) 0.024(2) 0.0023(17) -0.0011(18) -0.0001(17)
C32 0.028(3) 0.014(2) 0.029(3) -0.002(2) -0.012(2) -0.005(2)

loop_
_atom_type_symbol
_atom_type_description
_atom_type_scat_dispersion_real
_atom_type_scat_dispersion_imag
_atom_type_scat_source
C C 0.0033 0.0016 'International Tables Vol C Tables 4.2.6.8 and 6.1.1.4'
H H 0.0000 0.0000 'International Tables Vol C Tables 4.2.6.8 and 6.1.1.4'
N N 0.0061 0.0033 'International Tables Vol C Tables 4.2.6.8 and 6.1.1.4'
O O 0.0106 0.0060 'International Tables Vol C Tables 4.2.6.8 and 6.1.1.4'
P P 0.1023 0.0942 'International Tables Vol C Tables 4.2.6.8 and 6.1.1.4'
Cl Cl 0.1484 0.1585 'International Tables Vol C Tables 4.2.6.8 and 6.1.1.4'
Cu Cu 0.3201 1.2651 'International Tables Vol C Tables 4.2.6.8 and 6.1.1.4'

loop_
_geom_angle_atom_site_label_1
_geom_angle_atom_site_label_2
_geom_angle_atom_site_label_3
_geom_angle
N5 Cu2 N6 96.12(14)
N5 Cu2 N4 98.94(13)
N6 Cu2 N4 95.71(14)
N5 Cu2 Cl2 125.12(11)
N6 Cu2 Cl2 123.91(10)
N4 Cu2 Cl2 110.98(10)
N2 Cu1 N3 96.05(14)
N2 Cu1 N1 97.29(13)
N3 Cu1 N1 95.33(13)
N2 Cu1 Cl1 116.75(10)
N3 Cu1 Cl1 131.10(10)
N1 Cu1 Cl1 113.76(10)
O2 P2 C16 113.22(19)
O2 P2 C26 113.46(19)
C16 P2 C26 104.75(18)
O2 P2 C21 112.14(19)
C16 P2 C21 105.52(18)
C26 P2 C21 107.10(19)
O1 P1 C6 113.41(19)
O1 P1 C11 112.92(18)
C6 P1 C11 104.78(18)
O1 P1 C1 113.19(18)
C6 P1 C1 105.63(18)
C11 P1 C1 106.18(19)
C26 N6 C30 117.7(4)
C26 N6 Cu2 115.5(3)
C30 N6 Cu2 126.5(3)
C5 N1 C1 117.9(4)
C5 N1 Cu1 124.9(3)
C1 N1 Cu1 117.1(3)
C20 N4 C16 117.5(4)
C20 N4 Cu2 126.7(3)
C16 N4 Cu2 115.8(3)
N1 C5 C4 122.6(4)
N1 C5 H5 118.7
C4 C5 H5 118.7
N2 C6 C7 123.5(4)
N2 C6 P1 116.1(3)
C7 C6 P1 120.3(3)
C10 N2 C6 117.5(4)
C10 N2 Cu1 124.9(3)
C6 N2 Cu1 117.6(3)
C30 C29 C28 119.2(4)
C30 C29 H29 120.4
C28 C29 H29 120.4
C25 N5 C21 117.2(4)
C25 N5 Cu2 127.0(3)
C21 N5 Cu2 115.8(3)
N6 C26 C27 122.7(4)
N6 C26 P2 117.7(3)
C27 C26 P2 119.6(3)
C18 C19 C20 118.9(4)
C18 C19 H19 120.5
C20 C19 H19 120.5
C1 C2 C3 118.4(4)
C1 C2 H2 120.8
C3 C2 H2 120.8
C4 C3 C2 118.3(4)
C4 C3 H3 120.9
C2 C3 H3 120.9
N4 C20 C19 123.1(4)
N4 C20 H20 118.4
C19 C20 H20 118.4
C18 C17 C16 118.0(4)
C18 C17 H17 121.0
C16 C17 H17 121.0
C10 C9 C8 119.3(4)
C10 C9 H14 120.3
C8 C9 H14 120.3
C15 N3 C11 117.8(4)
C15 N3 Cu1 126.0(3)
C11 N3 Cu1 116.1(3)
C9 C8 C7 118.6(4)
C9 C8 H13 120.7
C7 C8 H13 120.7
N1 C1 C2 123.5(4)
N1 C1 P1 116.6(3)
C2 C1 P1 119.9(3)
N3 C11 C12 123.0(4)
N3 C11 P1 117.9(3)
C12 C11 P1 119.1(3)
C13 C12 C11 118.6(4)
C13 C12 H7 120.7
C11 C12 H7 120.7
C13 C14 C15 117.6(4)
C13 C14 H9 121.2
C15 C14 H9 121.2
N6 C30 C29 122.5(4)
N6 C30 H30 118.7
C29 C30 H30 118.7
C5 C4 C3 119.1(4)
C5 C4 H4 120.5
C3 C4 H4 120.5
C21 C22 C23 118.6(4)
C21 C22 H22 120.7
C23 C22 H22 120.7
C28 C27 C26 119.3(4)
C28 C27 H27 120.3
C26 C27 H27 120.3
N5 C21 C22 123.5(4)
N5 C21 P2 117.3(3)
C22 C21 P2 119.2(3)
N2 C10 C9 123.0(4)
N2 C10 H15 118.5
C9 C10 H15 118.5
C6 C7 C8 118.1(4)
C6 C7 H12 120.9
C8 C7 H12 120.9
C25 C24 C23 118.8(4)
C25 C24 H24 120.6
C23 C24 H24 120.6
N4 C16 C17 122.9(4)
N4 C16 P2 116.9(3)
C17 C16 P2 120.2(3)
N5 C25 C24 123.1(4)
N5 C25 H25 118.4
C24 C25 H25 118.4
N3 C15 C14 123.5(4)
N3 C15 H10 118.3
C14 C15 H10 118.3
C12 C13 C14 119.5(4)
C12 C13 H8 120.2
C14 C13 H8 120.2
C27 C28 C29 118.5(4)
C27 C28 H28 120.7
C29 C28 H28 120.7
C22 C23 C24 118.7(4)
C22 C23 H23 120.6
C24 C23 H23 120.6
C32 C31 H31A 109.5
C32 C31 H31B 109.5
H31A C31 H31B 109.5
C32 C31 H31C 109.5
H31A C31 H31C 109.5
H31B C31 H31C 109.5
C19 C18 C17 119.5(4)
C19 C18 H18 120.2
C17 C18 H18 120.2
N7 C32 C31 179.1(6)

loop_
_geom_bond_atom_site_label_1
_geom_bond_atom_site_label_2
_geom_bond_distance
Cu2 N5 2.056(4)
Cu2 N6 2.058(4)
Cu2 N4 2.070(4)
Cu2 Cl2 2.2213(11)
Cu1 N2 2.047(4)
Cu1 N3 2.047(3)
Cu1 N1 2.067(3)
Cu1 Cl1 2.2120(11)
P2 O2 1.484(3)
P2 C16 1.814(4)
P2 C26 1.820(4)
P2 C21 1.829(4)
P1 O1 1.489(3)
P1 C6 1.820(4)
P1 C11 1.827(4)
P1 C1 1.828(4)
N6 C26 1.346(5)
N6 C30 1.349(5)
N1 C5 1.334(5)
N1 C1 1.340(5)
N4 C20 1.340(5)
N4 C16 1.356(5)
C5 C4 1.384(6)
C5 H5 0.9500
C6 N2 1.353(5)
C6 C7 1.388(6)
N2 C10 1.341(5)
C29 C30 1.378(6)
C29 C28 1.395(7)
C29 H29 0.9500
N5 C25 1.336(6)
N5 C21 1.348(5)
C26 C27 1.387(6)
C19 C18 1.375(6)
C19 C20 1.392(6)
C19 H19 0.9500
C2 C1 1.377(6)
C2 C3 1.394(6)
C2 H2 0.9500
C3 C4 1.392(6)
C3 H3 0.9500
C20 H20 0.9500
C17 C18 1.393(6)
C17 C16 1.398(6)
C17 H17 0.9500
C9 C10 1.386(6)
C9 C8 1.388(6)
C9 H14 0.9500
N3 C15 1.327(5)
N3 C11 1.345(5)
C8 C7 1.402(6)
C8 H13 0.9500
C11 C12 1.386(6)
C12 C13 1.375(6)
C12 H7 0.9500
C14 C13 1.394(7)
C14 C15 1.397(6)
C14 H9 0.9500
C30 H30 0.9500
C4 H4 0.9500
C22 C21 1.380(6)
C22 C23 1.383(7)
C22 H22 0.9500
C27 C28 1.370(6)
C27 H27 0.9500
N7 C32 1.122(7)
C10 H15 0.9500
C7 H12 0.9500
C24 C25 1.386(6)
C24 C23 1.388(7)
C24 H24 0.9500
C25 H25 0.9500
C15 H10 0.9500
C13 H8 0.9500
C28 H28 0.9500
C23 H23 0.9500
C31 C32 1.473(7)
C31 H31A 0.9800
C31 H31B 0.9800
C31 H31C 0.9800
C18 H18 0.9500

loop_
_geom_torsion_atom_site_label_1
_geom_torsion_atom_site_label_2
_geom_torsion_atom_site_label_3
_geom_torsion_atom_site_label_4
_geom_torsion
C1 N1 C5 C4 0.8(6)
Cu1 N1 C5 C4 -176.7(3)
O1 P1 C6 N2 178.3(3)
C11 P1 C6 N2 54.7(3)
C1 P1 C6 N2 -57.2(3)
O1 P1 C6 C7 -3.4(4)
C11 P1 C6 C7 -127.0(3)
C1 P1 C6 C7 121.1(3)
C7 C6 N2 C10 1.3(6)
P1 C6 N2 C10 179.5(3)
C7 C6 N2 Cu1 -176.7(3)
P1 C6 N2 Cu1 1.5(4)
C30 N6 C26 C27 0.2(6)
Cu2 N6 C26 C27 173.7(3)
C30 N6 C26 P2 -178.1(3)
Cu2 N6 C26 P2 -4.7(4)
O2 P2 C26 N6 -175.8(3)
C16 P2 C26 N6 60.2(4)
C21 P2 C26 N6 -51.5(4)
O2 P2 C26 C27 5.8(4)
C16 P2 C26 C27 -118.2(3)
C21 P2 C26 C27 130.1(3)
C1 C2 C3 C4 1.3(6)
C16 N4 C20 C19 0.8(6)
Cu2 N4 C20 C19 -176.4(3)
C18 C19 C20 N4 0.6(6)
C10 C9 C8 C7 -0.7(6)
C5 N1 C1 C2 -3.0(6)
Cu1 N1 C1 C2 174.8(3)
C5 N1 C1 P1 178.0(3)
Cu1 N1 C1 P1 -4.3(4)
C3 C2 C1 N1 1.9(6)
C3 C2 C1 P1 -179.0(3)
O1 P1 C1 N1 -176.3(3)
C6 P1 C1 N1 59.0(4)
C11 P1 C1 N1 -51.9(4)
O1 P1 C1 C2 4.6(4)
C6 P1 C1 C2 -120.1(4)
C11 P1 C1 C2 129.0(3)
C15 N3 C11 C12 -0.1(6)
Cu1 N3 C11 C12 -177.7(3)
C15 N3 C11 P1 179.7(3)
Cu1 N3 C11 P1 2.0(4)
O1 P1 C11 N3 178.5(3)
C6 P1 C11 N3 -57.6(4)
C1 P1 C11 N3 53.9(4)
O1 P1 C11 C12 -1.7(4)
C6 P1 C11 C12 122.2(3)
C1 P1 C11 C12 -126.3(3)
N3 C11 C12 C13 1.3(6)
P1 C11 C12 C13 -178.4(3)
C26 N6 C30 C29 0.8(6)
Cu2 N6 C30 C29 -171.8(3)
C28 C29 C30 N6 -0.8(7)
N1 C5 C4 C3 2.3(7)
C2 C3 C4 C5 -3.3(6)
N6 C26 C27 C28 -1.3(7)
P2 C26 C27 C28 177.1(3)
C25 N5 C21 C22 1.2(6)
Cu2 N5 C21 C22 -177.1(3)
C25 N5 C21 P2 -178.2(3)
Cu2 N5 C21 P2 3.5(4)
C23 C22 C21 N5 0.2(7)
C23 C22 C21 P2 179.6(3)
O2 P2 C21 N5 177.4(3)
C16 P2 C21 N5 -58.9(4)
C26 P2 C21 N5 52.3(4)
O2 P2 C21 C22 -2.1(4)
C16 P2 C21 C22 121.6(4)
C26 P2 C21 C22 -127.2(4)
C6 N2 C10 C9 -1.0(6)
Cu1 N2 C10 C9 176.9(3)
C8 C9 C10 N2 0.7(6)
N2 C6 C7 C8 -1.3(6)
P1 C6 C7 C8 -179.4(3)
C9 C8 C7 C6 0.9(6)
C20 N4 C16 C17 -1.6(6)
Cu2 N4 C16 C17 176.0(3)
C20 N4 C16 P2 177.4(3)
Cu2 N4 C16 P2 -5.0(4)
C18 C17 C16 N4 0.9(6)
C18 C17 C16 P2 -178.1(3)
O2 P2 C16 N4 -177.5(3)
C26 P2 C16 N4 -53.4(3)
C21 P2 C16 N4 59.5(3)
O2 P2 C16 C17 1.5(4)
C26 P2 C16 C17 125.6(3)
C21 P2 C16 C17 -121.5(3)
C21 N5 C25 C24 -0.5(6)
Cu2 N5 C25 C24 177.5(3)
C23 C24 C25 N5 -1.5(7)
C11 N3 C15 C14 -0.4(6)
Cu1 N3 C15 C14 177.0(3)
C13 C14 C15 N3 -0.4(7)
C11 C12 C13 C14 -2.1(7)
C15 C14 C13 C12 1.7(7)
C26 C27 C28 C29 1.2(7)
C30 C29 C28 C27 -0.2(7)
C21 C22 C23 C24 -2.2(7)
C25 C24 C23 C22 2.8(7)
C20 C19 C18 C17 -1.3(6)
C16 C17 C18 C19 0.6(6)
